data_1548111
loop_
_publ_author_name
'\<Siau\<ciulis, Mindaugas'
'Sapmaz, Selma'
'Pulis, Alexander P.'
'Procter, David J.'

_publ_section_title
;
 Dual vicinal functionalisation of heterocycles <i>via</i> an interrupted
 Pummerer coupling/[3,3]-sigmatropic rearrangement cascade.
;
_journal_issue 3
_journal_name_full 'Chemical science'
_journal_page_first 754
_journal_page_last 759
_journal_paper_doi 10.1039/c7sc04723a
_journal_volume 9
_journal_year 2018
_chemical_formula_moiety 'C15 H17 N O S'
_chemical_formula_sum 'C15 H17 N O S'
_chemical_formula_weight 259.35
_chemical_name_systematic 2-Allyl-3-(allylsulfinyl)-1-methyl-1H-indole
_space_group_crystal_system triclinic
_space_group_IT_number 2
_space_group_name_Hall '-P 1'
_space_group_name_H-M_alt 'P -1'
_symmetry_space_group_name_Hall '-P 1'
_symmetry_space_group_name_H-M 'P -1'
_atom_sites_solution_hydrogens mixed
_atom_sites_solution_primary dual
_audit_creation_date 2017-08-24
_audit_creation_method
;
Olex2 1.2
(compiled 2017.03.28 svn.r3405 for OlexSys, GUI svn.r5337)
;
_audit_update_record
;
2017-08-24 deposited with the CCDC.
2017-11-17 downloaded from the CCDC.
;
_cell_angle_alpha 104.937(5)
_cell_angle_beta 100.291(5)
_cell_angle_gamma 100.461(5)
_cell_formula_units_Z 2
_cell_length_a 8.2973(5)
_cell_length_b 9.1320(6)
_cell_length_c 9.7066(5)
_cell_measurement_reflns_used 2819
_cell_measurement_temperature 150
_cell_measurement_theta_max 29.2800
_cell_measurement_theta_min 4.3850
_cell_volume 678.86(8)
_computing_cell_refinement 'CrysAlisPro 1.171.39.27b (Rigaku OD, 2015)'
_computing_data_collection 'CrysAlisPro 1.171.39.27b (Rigaku OD, 2015)'
_computing_data_reduction 'CrysAlisPro 1.171.39.27b (Rigaku OD, 2015)'
_computing_molecular_graphics 'Olex2 (Dolomanov et al., 2009)'
_computing_publication_material 'Olex2 (Dolomanov et al., 2009)'
_computing_structure_refinement 'ShelXL (Sheldrick, 2015)'
_computing_structure_solution 'ShelXT (Sheldrick, 2015)'
_diffrn_ambient_temperature 150
_diffrn_detector 'CCD plate'
_diffrn_detector_area_resol_mean 5.1636
_diffrn_detector_type Atlas
_diffrn_measured_fraction_theta_full 0.998
_diffrn_measured_fraction_theta_max 0.998
_diffrn_measurement_details
;
List of Runs (angles in degrees, time in seconds):

  # Type    Start    End  Width  t~exp~   \w     \q     \k     \f   Frames
#--------------------------------------------------------------------------
  1  \w    -17.00  79.00   1.00    1.00    --   11.69  57.00 -90.00   96
  2  \w    -16.00  71.00   1.00    1.00    --   11.69  77.00  30.00   87
  3  \w    -60.00  33.00   1.00    1.00    --   11.69 -57.00 120.00   93
;
_diffrn_measurement_device 'four-circle diffractometer'
_diffrn_measurement_device_type 'Xcalibur, Atlas'
_diffrn_measurement_method '\w scans'
_diffrn_orient_matrix_type 'CrysAlisPro convention (1999,Acta A55,543-557)'
_diffrn_orient_matrix_UB_11 0.0527020000
_diffrn_orient_matrix_UB_12 0.0164039000
_diffrn_orient_matrix_UB_13 0.0709267000
_diffrn_orient_matrix_UB_21 0.0395682000
_diffrn_orient_matrix_UB_22 -0.0602305000
_diffrn_orient_matrix_UB_23 -0.0275945000
_diffrn_orient_matrix_UB_31 0.0605360000
_diffrn_orient_matrix_UB_32 0.0543909000
_diffrn_orient_matrix_UB_33 -0.0164037000
_diffrn_radiation_monochromator graphite
_diffrn_radiation_probe x-ray
_diffrn_radiation_type MoK\a
_diffrn_radiation_wavelength 0.71073
_diffrn_reflns_av_R_equivalents 0.0194
_diffrn_reflns_av_unetI/netI 0.0382
_diffrn_reflns_Laue_measured_fraction_full 0.998
_diffrn_reflns_Laue_measured_fraction_max 0.998
_diffrn_reflns_limit_h_max 9
_diffrn_reflns_limit_h_min -9
_diffrn_reflns_limit_k_max 7
_diffrn_reflns_limit_k_min -11
_diffrn_reflns_limit_l_max 11
_diffrn_reflns_limit_l_min -11
_diffrn_reflns_number 4526
_diffrn_reflns_point_group_measured_fraction_full 0.998
_diffrn_reflns_point_group_measured_fraction_max 0.998
_diffrn_reflns_theta_full 25.242
_diffrn_reflns_theta_max 25.349
_diffrn_reflns_theta_min 3.721
_diffrn_source 'fine-focus sealed X-ray tube'
_diffrn_source_type 'Enhance (Mo) X-ray Source'
_exptl_absorpt_coefficient_mu 0.226
_exptl_absorpt_correction_T_max 1.00000
_exptl_absorpt_correction_T_min 0.79657
_exptl_absorpt_correction_type multi-scan
_exptl_absorpt_process_details
;
CrysAlisPro 1.171.39.27b (Rigaku Oxford Diffraction, 2015)
Empirical absorption correction using spherical harmonics,
 implemented in SCALE3 ABSPACK scaling algorithm.
;
_exptl_crystal_colour 'clear light colourless'
_exptl_crystal_colour_lustre clear
_exptl_crystal_colour_modifier light
_exptl_crystal_colour_primary colourless
_exptl_crystal_density_diffrn 1.269
_exptl_crystal_description block
_exptl_crystal_F_000 276
_exptl_crystal_size_max 0.42676
_exptl_crystal_size_mid 0.27785
_exptl_crystal_size_min 0.22233
_refine_diff_density_max 0.268
_refine_diff_density_min -0.313
_refine_diff_density_rms 0.044
_refine_ls_extinction_method none
_refine_ls_goodness_of_fit_ref 1.053
_refine_ls_hydrogen_treatment mixed
_refine_ls_matrix_type full
_refine_ls_number_parameters 180
_refine_ls_number_reflns 2471
_refine_ls_number_restraints 0
_refine_ls_restrained_S_all 1.053
_refine_ls_R_factor_all 0.0455
_refine_ls_R_factor_gt 0.0366
_refine_ls_shift/su_max 0.001
_refine_ls_shift/su_mean 0.000
_refine_ls_structure_factor_coef Fsqd
_refine_ls_weighting_details 'w=1/[\s^2^(Fo^2^)+(0.0424P)^2^+0.1692P] where P=(Fo^2^+2Fc^2^)/3'
_refine_ls_weighting_scheme calc
_refine_ls_wR_factor_gt 0.0890
_refine_ls_wR_factor_ref 0.0942
_reflns_Friedel_coverage 0.000
_reflns_number_gt 2102
_reflns_number_total 2471
_reflns_threshold_expression 'I > 2\s(I)'
_cod_data_source_file c7sc04723a2.cif
_cod_data_source_block odjp11
_cod_depositor_comments 'Adding full bibliography for 1548110--1548111.cif.'
_cod_original_cell_volume 678.86(7)
_cod_database_code 1548111
_shelxl_version_number 2014/6
_chemical_oxdiff_formula C15H17NSO
_shelx_space_group_comment
;
The symmetry employed for this shelxl refinement is uniquely defined
by the following loop, which should always be used as a source of
symmetry information in preference to the above space-group names.
They are only intended as comments.
;
_reflns_odcompleteness_completeness 99.14
_reflns_odcompleteness_iscentric 1
_reflns_odcompleteness_theta 26.32
_olex2_refinement_description
;
1. Fixed Uiso
 At 1.2 times of:
  All C(H) groups, All C(H,H) groups
 At 1.5 times of:
  All C(H,H,H) groups
2.a Secondary CH2 refined with riding coordinates:
 C00A(H00A,H00B), C00C(H00D,H00E)
2.b Aromatic/amide H refined with riding coordinates:
 C008(H008), C009(H009), C00B(H00C), C00D(H00F), C00F(H00J), C00G(H00K)
2.c Idealised Me refined as rotating group:
 C00E(H00G,H00H,H00I)
;
_olex2_date_sample_data_collection 2017-06-07
_olex2_submission_special_instructions 'No special instructions were received'
_oxdiff_exptl_absorpt_empirical_details
;
Empirical correction (ABSPACK) includes:
- Absorption correction using spherical harmonics
- Frame scaling
;
_oxdiff_exptl_absorpt_empirical_full_max 1.337
_oxdiff_exptl_absorpt_empirical_full_min 0.736

loop_
_space_group_symop_operation_xyz
'x, y, z'
'-x, -y, -z'

loop_
_atom_site_label
_atom_site_type_symbol
_atom_site_fract_x
_atom_site_fract_y
_atom_site_fract_z
_atom_site_U_iso_or_equiv
_atom_site_adp_type
_atom_site_occupancy
_atom_site_site_symmetry_order
_atom_site_calc_flag
_atom_site_refinement_flags_posn
S001 S 0.75939(5) 0.83841(5) 0.42402(5) 0.02707(16) Uani 1 1 d .
O002 O 0.87637(16) 0.83766(16) 0.56069(14) 0.0393(4) Uani 1 1 d .
N003 N 0.35693(17) 0.49218(18) 0.28439(15) 0.0243(3) Uani 1 1 d .
C004 C 0.4366(2) 0.6465(2) 0.32133(18) 0.0230(4) Uani 1 1 d .
C005 C 0.4755(2) 0.4056(2) 0.30036(18) 0.0232(4) Uani 1 1 d .
C006 C 0.6084(2) 0.6608(2) 0.35909(18) 0.0235(4) Uani 1 1 d .
C007 C 0.6361(2) 0.5085(2) 0.34750(17) 0.0229(4) Uani 1 1 d .
C008 C 0.7787(2) 0.4486(2) 0.37521(18) 0.0263(4) Uani 1 1 d .
H008 H 0.8885 0.5160 0.4092 0.032 Uiso 1 1 calc R
C009 C 0.4531(2) 0.2463(2) 0.27837(19) 0.0295(4) Uani 1 1 d .
H009 H 0.3436 0.1783 0.2475 0.035 Uiso 1 1 calc R
C00A C 0.3429(2) 0.7697(2) 0.31515(19) 0.0282(4) Uani 1 1 d .
H00A H 0.4188 0.8722 0.3738 0.034 Uiso 1 1 calc R
H00B H 0.2473 0.7521 0.3619 0.034 Uiso 1 1 calc R
C00B C 0.5958(2) 0.1905(2) 0.3030(2) 0.0317(4) Uani 1 1 d .
H00C H 0.5845 0.0815 0.2861 0.038 Uiso 1 1 calc R
C00C C 0.8791(2) 0.8090(2) 0.2832(2) 0.0328(5) Uani 1 1 d .
H00D H 0.9891 0.8865 0.3187 0.039 Uiso 1 1 calc R
H00E H 0.9014 0.7036 0.2646 0.039 Uiso 1 1 calc R
C00D C 0.7567(2) 0.2909(2) 0.35234(19) 0.0297(4) Uani 1 1 d .
H00F H 0.8526 0.2493 0.3703 0.036 Uiso 1 1 calc R
C00E C 0.1754(2) 0.4244(2) 0.2385(2) 0.0331(5) Uani 1 1 d .
H00G H 0.1153 0.5081 0.2516 0.050 Uiso 1 1 calc GR
H00H H 0.1437 0.3571 0.2981 0.050 Uiso 1 1 calc GR
H00I H 0.1452 0.3624 0.1348 0.050 Uiso 1 1 calc GR
C00F C 0.2753(2) 0.7771(3) 0.1635(2) 0.0371(5) Uani 1 1 d .
H00J H 0.2107 0.8519 0.1560 0.044 Uiso 1 1 calc R
C00G C 0.7865(3) 0.8252(3) 0.1443(2) 0.0402(5) Uani 1 1 d .
H00K H 0.6946 0.7421 0.0838 0.048 Uiso 1 1 calc R
C00H C 0.2962(3) 0.6912(3) 0.0411(3) 0.0502(6) Uani 1 1 d .
C00I C 0.8258(4) 0.9483(3) 0.1016(3) 0.0574(7) Uani 1 1 d .
H00N H 0.921(4) 1.031(4) 0.156(3) 0.073(9) Uiso 1 1 d .
H00L H 0.362(3) 0.614(3) 0.040(3) 0.061(8) Uiso 1 1 d .
H00O H 0.762(3) 0.960(3) 0.017(3) 0.072(8) Uiso 1 1 d .
H00M H 0.253(3) 0.701(3) -0.049(3) 0.063(8) Uiso 1 1 d .

loop_
_atom_site_aniso_label
_atom_site_aniso_U_11
_atom_site_aniso_U_22
_atom_site_aniso_U_33
_atom_site_aniso_U_23
_atom_site_aniso_U_13
_atom_site_aniso_U_12
S001 0.0278(3) 0.0234(3) 0.0280(3) 0.00699(19) 0.00346(18) 0.00524(19)
O002 0.0353(7) 0.0386(9) 0.0348(8) 0.0131(6) -0.0065(6) -0.0019(6)
N003 0.0206(7) 0.0269(9) 0.0264(8) 0.0094(6) 0.0051(6) 0.0065(6)
C004 0.0264(9) 0.0259(10) 0.0198(8) 0.0083(7) 0.0074(7) 0.0102(7)
C005 0.0249(9) 0.0263(10) 0.0210(9) 0.0082(7) 0.0065(7) 0.0095(7)
C006 0.0248(9) 0.0246(10) 0.0229(9) 0.0084(7) 0.0057(7) 0.0087(7)
C007 0.0260(9) 0.0262(10) 0.0179(8) 0.0075(7) 0.0055(7) 0.0086(7)
C008 0.0246(9) 0.0313(11) 0.0244(9) 0.0090(8) 0.0049(7) 0.0102(8)
C009 0.0321(10) 0.0270(11) 0.0295(10) 0.0087(8) 0.0089(8) 0.0058(8)
C00A 0.0274(9) 0.0309(11) 0.0310(10) 0.0120(8) 0.0085(7) 0.0128(8)
C00B 0.0446(11) 0.0238(11) 0.0323(10) 0.0110(8) 0.0144(8) 0.0133(9)
C00C 0.0278(10) 0.0295(11) 0.0433(11) 0.0114(9) 0.0131(8) 0.0066(8)
C00D 0.0344(10) 0.0355(12) 0.0275(10) 0.0139(8) 0.0104(8) 0.0191(9)
C00E 0.0212(9) 0.0380(12) 0.0395(11) 0.0127(9) 0.0058(8) 0.0055(8)
C00F 0.0340(11) 0.0458(13) 0.0415(12) 0.0270(10) 0.0082(9) 0.0153(9)
C00G 0.0398(11) 0.0448(14) 0.0313(11) 0.0029(10) 0.0130(9) 0.0064(10)
C00H 0.0554(14) 0.0669(19) 0.0329(13) 0.0238(12) 0.0053(11) 0.0180(13)
C00I 0.087(2) 0.0550(18) 0.0358(13) 0.0161(12) 0.0179(13) 0.0250(16)

loop_
_atom_type_symbol
_atom_type_description
_atom_type_scat_dispersion_real
_atom_type_scat_dispersion_imag
_atom_type_scat_source
C C 0.0033 0.0016 'International Tables Vol C Tables 4.2.6.8 and 6.1.1.4'
H H 0.0000 0.0000 'International Tables Vol C Tables 4.2.6.8 and 6.1.1.4'
N N 0.0061 0.0033 'International Tables Vol C Tables 4.2.6.8 and 6.1.1.4'
O O 0.0106 0.0060 'International Tables Vol C Tables 4.2.6.8 and 6.1.1.4'
S S 0.1246 0.1234 'International Tables Vol C Tables 4.2.6.8 and 6.1.1.4'

loop_
_geom_angle_atom_site_label_1
_geom_angle_atom_site_label_2
_geom_angle_atom_site_label_3
_geom_angle
O002 S001 C006 107.72(8)
O002 S001 C00C 105.01(9)
C006 S001 C00C 99.50(8)
C004 N003 C005 109.49(14)
C004 N003 C00E 126.97(15)
C005 N003 C00E 123.52(16)
N003 C004 C006 108.46(16)
N003 C004 C00A 122.40(15)
C006 C004 C00A 129.12(16)
N003 C005 C007 108.02(16)
N003 C005 C009 129.73(16)
C009 C005 C007 122.24(17)
C004 C006 S001 124.41(14)
C004 C006 C007 107.94(15)
C007 C006 S001 127.44(13)
C005 C007 C006 106.07(15)
C008 C007 C005 118.96(17)
C008 C007 C006 134.94(16)
C007 C008 H008 120.6
C00D C008 C007 118.84(17)
C00D C008 H008 120.6
C005 C009 H009 121.3
C00B C009 C005 117.44(17)
C00B C009 H009 121.3
C004 C00A H00A 108.5
C004 C00A H00B 108.5
C004 C00A C00F 114.94(16)
H00A C00A H00B 107.5
C00F C00A H00A 108.5
C00F C00A H00B 108.5
C009 C00B H00C 119.3
C009 C00B C00D 121.34(19)
C00D C00B H00C 119.3
S001 C00C H00D 109.3
S001 C00C H00E 109.3
H00D C00C H00E 108.0
C00G C00C S001 111.40(13)
C00G C00C H00D 109.3
C00G C00C H00E 109.3
C008 C00D C00B 121.14(18)
C008 C00D H00F 119.4
C00B C00D H00F 119.4
N003 C00E H00G 109.5
N003 C00E H00H 109.5
N003 C00E H00I 109.5
H00G C00E H00H 109.5
H00G C00E H00I 109.5
H00H C00E H00I 109.5
C00A C00F H00J 116.7
C00H C00F C00A 126.5(2)
C00H C00F H00J 116.7
C00C C00G H00K 118.6
C00I C00G C00C 122.9(2)
C00I C00G H00K 118.6
C00F C00H H00L 121.7(15)
C00F C00H H00M 123.2(17)
H00L C00H H00M 115(2)
C00G C00I H00N 120.8(17)
C00G C00I H00O 121.9(17)
H00N C00I H00O 117(2)

loop_
_geom_bond_atom_site_label_1
_geom_bond_atom_site_label_2
_geom_bond_distance
S001 O002 1.4996(13)
S001 C006 1.7464(18)
S001 C00C 1.8218(19)
N003 C004 1.367(2)
N003 C005 1.382(2)
N003 C00E 1.460(2)
C004 C006 1.380(2)
C004 C00A 1.487(3)
C005 C007 1.405(2)
C005 C009 1.387(3)
C006 C007 1.430(3)
C007 C008 1.403(2)
C008 H008 0.9500
C008 C00D 1.371(3)
C009 H009 0.9500
C009 C00B 1.378(3)
C00A H00A 0.9900
C00A H00B 0.9900
C00A C00F 1.502(3)
C00B H00C 0.9500
C00B C00D 1.398(3)
C00C H00D 0.9900
C00C H00E 0.9900
C00C C00G 1.485(3)
C00D H00F 0.9500
C00E H00G 0.9800
C00E H00H 0.9800
C00E H00I 0.9800
C00F H00J 0.9500
C00F C00H 1.304(3)
C00G H00K 0.9500
C00G C00I 1.303(3)
C00H H00L 0.96(3)
C00H H00M 0.91(3)
C00I H00N 0.95(3)
C00I H00O 0.94(3)
